data_8105002
loop_
_publ_author_name
'Luo, Han-Sheng'
'Liu, Yao'

_publ_section_title
;
 Crystal structure of ethyl
 2-methyl-4-(5-methylthiophen-2-yl)-5-oxo-1,4,5,6,7,8-hexahydroquinoline-3-carboxylate,
 C18H21NO3S
;
_journal_issue 1
_journal_name_full 'Zeitschrift f\"ur Kristallographie - New Crystal Structures'
_journal_page_first 21
_journal_page_last 22
_journal_paper_doi 10.1515/ncrs-2019-0436
_journal_volume 235
_journal_year 2019
_chemical_formula_moiety 'C18 H21 N O3 S'
_chemical_formula_sum 'C18 H21 N O3 S'
_chemical_formula_weight 331.42
_space_group_crystal_system triclinic
_space_group_IT_number 2
_space_group_name_Hall '-P 1'
_space_group_name_H-M_alt 'P -1'
_atom_sites_solution_hydrogens mixed
_cell_angle_alpha 69.174(4)
_cell_angle_beta 77.335(4)
_cell_angle_gamma 79.555(4)
_cell_formula_units_Z 2
_cell_length_a 7.2345(18)
_cell_length_b 10.842(3)
_cell_length_c 11.573(3)
_cell_measurement_reflns_used 2347
_cell_measurement_temperature 296(2)
_cell_measurement_theta_max 28.47
_cell_measurement_theta_min 3.20
_cell_volume 822.5(4)
_computing_molecular_graphics 'Olex2 (Dolomanov et al., 2009)'
_computing_publication_material 'Olex2 (Dolomanov et al., 2009)'
_computing_structure_refinement 'ShelXL (Sheldrick, 2015)'
_diffrn_ambient_temperature 296.15
_diffrn_measured_fraction_theta_full 0.988
_diffrn_measured_fraction_theta_max 0.988
_diffrn_measurement_device_type 'Bruker APEX-II CCD'
_diffrn_measurement_method '\f and \w scans'
_diffrn_radiation_type MoK\a
_diffrn_radiation_wavelength 0.71073
_diffrn_reflns_av_R_equivalents 0.0272
_diffrn_reflns_av_unetI/netI 0.0466
_diffrn_reflns_Laue_measured_fraction_full 0.988
_diffrn_reflns_Laue_measured_fraction_max 0.988
_diffrn_reflns_limit_h_max 8
_diffrn_reflns_limit_h_min -7
_diffrn_reflns_limit_k_max 12
_diffrn_reflns_limit_k_min -12
_diffrn_reflns_limit_l_max 13
_diffrn_reflns_limit_l_min -13
_diffrn_reflns_number 4098
_diffrn_reflns_point_group_measured_fraction_full 0.988
_diffrn_reflns_point_group_measured_fraction_max 0.988
_diffrn_reflns_theta_full 24.991
_diffrn_reflns_theta_max 24.991
_diffrn_reflns_theta_min 2.023
_exptl_absorpt_coefficient_mu 0.211
_exptl_absorpt_correction_T_max 0.9650
_exptl_absorpt_correction_T_min 0.9471
_exptl_absorpt_correction_type multi-scan
_exptl_absorpt_process_details SADABS
_exptl_crystal_colour yellow
_exptl_crystal_density_diffrn 1.338
_exptl_crystal_description block
_exptl_crystal_F_000 352
_exptl_crystal_size_max 0.26
_exptl_crystal_size_mid 0.21
_exptl_crystal_size_min 0.17
_refine_diff_density_max 0.594
_refine_diff_density_min -0.349
_refine_diff_density_rms 0.077
_refine_ls_extinction_coef .
_refine_ls_extinction_method none
_refine_ls_goodness_of_fit_ref 1.114
_refine_ls_hydrogen_treatment mixed
_refine_ls_matrix_type full
_refine_ls_number_parameters 218
_refine_ls_number_reflns 2860
_refine_ls_number_restraints 0
_refine_ls_restrained_S_all 1.114
_refine_ls_R_factor_all 0.0528
_refine_ls_R_factor_gt 0.0471
_refine_ls_shift/su_max 0.000
_refine_ls_shift/su_mean 0.000
_refine_ls_structure_factor_coef Fsqd
_refine_ls_weighting_details 'w=1/[\s^2^(Fo^2^)+(0.0880P)^2^+0.1581P] where P=(Fo^2^+2Fc^2^)/3'
_refine_ls_weighting_scheme calc
_refine_ls_wR_factor_gt 0.1335
_refine_ls_wR_factor_ref 0.1419
_reflns_Friedel_coverage 0.000
_reflns_Friedel_fraction_full .
_reflns_Friedel_fraction_max .
_reflns_number_gt 2494
_reflns_number_total 2860
_reflns_threshold_expression 'I > 2\s(I)'
_cod_data_source_file suppl_ncrs-2019-0436_suppl.cif
_cod_data_source_block a
_cod_database_code 8105002
_shelx_space_group_comment
;
The symmetry employed for this shelxl refinement is uniquely defined
by the following loop, which should always be used as a source of
symmetry information in preference to the above space-group names.
They are only intended as comments.
;
_shelx_estimated_absorpt_t_max 0.965
_shelx_estimated_absorpt_t_min 0.947
_olex2_refinement_description
;
1. Fixed Uiso
 At 1.2 times of:
  All C(H) groups, All C(H,H) groups, All N(H) groups
 At 1.5 times of:
  All C(H,H,H) groups
2.a Ternary CH refined with riding coordinates:
 C13(H13)
2.b Secondary CH2 refined with riding coordinates:
 C2(H2A,H2B), C8(H8A,H8B), C9(H9A,H9B), C10(H10A,H10B)
2.c Me refined with riding coordinates:
 C1(H1A,H1B,H1C)
2.d Aromatic/amide H refined with riding coordinates:
 N1(H1), C15(H15), C16(H16)
2.e Idealised Me refined as rotating group:
 C6(H6A,H6B,H6C)
;

loop_
_space_group_symop_operation_xyz
'x, y, z'
'-x, -y, -z'

loop_
_atom_site_label
_atom_site_type_symbol
_atom_site_fract_x
_atom_site_fract_y
_atom_site_fract_z
_atom_site_U_iso_or_equiv
_atom_site_adp_type
_atom_site_occupancy
_atom_site_site_symmetry_order
_atom_site_calc_flag
_atom_site_refinement_flags_posn
_atom_site_refinement_flags_adp
_atom_site_refinement_flags_occupancy
_atom_site_disorder_assembly
_atom_site_disorder_group
N1 N -0.0921(2) 0.27240(17) 0.02578(15) 0.0190(4) Uani 1 1 d . . . . .
H1 H -0.193961 0.253779 0.011751 0.023 Uiso 1 1 calc R . . . .
S1 S 0.07521(7) 0.02829(5) 0.28637(5) 0.0211(2) Uani 1 1 d . . . . .
O1 O 0.2045(2) 0.43030(15) 0.25907(14) 0.0255(4) Uani 1 1 d . . . . .
O2 O -0.1100(2) 0.49484(15) 0.26980(14) 0.0258(4) Uani 1 1 d . . . . .
O3 O 0.57341(19) 0.23021(15) -0.03886(14) 0.0237(4) Uani 1 1 d . . . . .
C1 C 0.3335(4) 0.4176(3) 0.4375(3) 0.0411(7) Uani 1 1 d . . . . .
H1A H 0.340028 0.463922 0.493154 0.062 Uiso 1 1 calc R . . . .
H1B H 0.278649 0.336355 0.484693 0.062 Uiso 1 1 calc R . . . .
H1C H 0.459498 0.397958 0.395516 0.062 Uiso 1 1 calc R . . . .
C2 C 0.2124(3) 0.5027(2) 0.3426(2) 0.0320(6) Uani 1 1 d . . . . .
H2A H 0.084913 0.523494 0.384258 0.038 Uiso 1 1 calc R . . . .
H2B H 0.266392 0.585311 0.294770 0.038 Uiso 1 1 calc R . . . .
C3 C 0.0326(3) 0.43363(19) 0.23015(18) 0.0195(5) Uani 1 1 d . . . . .
C4 C 0.0435(3) 0.35199(19) 0.15056(18) 0.0170(4) Uani 1 1 d . . . . .
C5 C -0.1092(3) 0.34746(19) 0.10382(18) 0.0184(4) Uani 1 1 d . . . . .
C6 C -0.3069(3) 0.4173(2) 0.1250(2) 0.0221(5) Uani 1 1 d . . . . .
H6A H -0.371304 0.426861 0.057519 0.033 Uiso 1 1 calc GR . . . .
H6B H -0.298854 0.503505 0.127990 0.033 Uiso 1 1 calc GR . . . .
H6C H -0.376663 0.366158 0.202863 0.033 Uiso 1 1 calc GR . . . .
C7 C 0.0812(3) 0.22713(19) -0.02948(18) 0.0176(4) Uani 1 1 d . . . . .
C8 C 0.0785(3) 0.1806(2) -0.13623(19) 0.0201(5) Uani 1 1 d . . . . .
H8A H 0.059769 0.256734 -0.210212 0.024 Uiso 1 1 calc R . . . .
H8B H -0.027066 0.128356 -0.115312 0.024 Uiso 1 1 calc R . . . .
C9 C 0.2650(3) 0.0967(2) -0.1642(2) 0.0232(5) Uani 1 1 d . . . . .
H9A H 0.269859 0.079576 -0.241670 0.028 Uiso 1 1 calc R . . . .
H9B H 0.272066 0.012108 -0.097161 0.028 Uiso 1 1 calc R . . . .
C10 C 0.4332(3) 0.1702(2) -0.1763(2) 0.0249(5) Uani 1 1 d . . . . .
H10A H 0.550866 0.113332 -0.187878 0.030 Uiso 1 1 calc R . . . .
H10B H 0.434066 0.248825 -0.250282 0.030 Uiso 1 1 calc R . . . .
C11 C 0.4264(3) 0.21076(19) -0.06364(18) 0.0179(4) Uani 1 1 d . . . . .
C12 C 0.2412(3) 0.23164(19) 0.01011(18) 0.0160(4) Uani 1 1 d . . . . .
C13 C 0.2288(3) 0.26383(19) 0.12868(18) 0.0168(4) Uani 1 1 d . . . . .
H13 H 0.335685 0.313348 0.117563 0.020 Uiso 1 1 calc R . . . .
C14 C 0.2448(3) 0.1385(2) 0.23996(18) 0.0180(4) Uani 1 1 d . . . . .
C15 C 0.3791(3) 0.0925(2) 0.31522(19) 0.0215(5) Uani 1 1 d . . . . .
H15 H 0.482205 0.137531 0.305798 0.026 Uiso 1 1 calc R . . . .
C16 C 0.3462(3) -0.0317(2) 0.41012(19) 0.0246(5) Uani 1 1 d . . . . .
H16 H 0.426200 -0.075785 0.468711 0.029 Uiso 1 1 calc R . . . .
C17 C 0.1879(3) -0.0795(2) 0.40724(19) 0.0228(5) Uani 1 1 d . . . . .
C18 C 0.1092(4) -0.2060(2) 0.4894(2) 0.0307(6) Uani 1 1 d . . . . .
H18A H -0.015(4) -0.194(3) 0.537(3) 0.046 Uiso 1 1 d R . . . .
H18B H 0.190(4) -0.252(3) 0.551(3) 0.046 Uiso 1 1 d R . . . .
H18C H 0.104(4) -0.267(3) 0.441(3) 0.046 Uiso 1 1 d R . . . .

loop_
_atom_site_aniso_label
_atom_site_aniso_U_11
_atom_site_aniso_U_22
_atom_site_aniso_U_33
_atom_site_aniso_U_23
_atom_site_aniso_U_13
_atom_site_aniso_U_12
N1 0.0161(8) 0.0184(9) 0.0254(9) -0.0111(7) -0.0027(7) -0.0022(7)
S1 0.0250(3) 0.0138(3) 0.0229(3) -0.0050(2) -0.0015(2) -0.0036(2)
O1 0.0264(8) 0.0261(9) 0.0323(9) -0.0206(7) -0.0068(6) 0.0015(6)
O2 0.0290(8) 0.0190(8) 0.0287(8) -0.0123(7) 0.0001(6) 0.0020(6)
O3 0.0177(7) 0.0279(9) 0.0294(8) -0.0153(7) -0.0030(6) -0.0015(6)
C1 0.0472(15) 0.0456(16) 0.0421(15) -0.0285(13) -0.0148(12) 0.0038(12)
C2 0.0397(13) 0.0295(13) 0.0384(13) -0.0251(11) -0.0122(11) 0.0029(10)
C3 0.0257(11) 0.0109(10) 0.0175(10) -0.0018(8) 0.0005(8) -0.0024(8)
C4 0.0207(10) 0.0102(10) 0.0169(10) -0.0025(8) 0.0007(8) -0.0025(8)
C5 0.0204(10) 0.0104(10) 0.0210(10) -0.0027(8) -0.0010(8) -0.0013(8)
C6 0.0190(10) 0.0184(11) 0.0289(11) -0.0104(9) -0.0007(8) -0.0007(8)
C7 0.0224(10) 0.0095(9) 0.0188(10) -0.0028(8) -0.0021(8) -0.0022(8)
C8 0.0214(10) 0.0191(11) 0.0223(10) -0.0097(9) -0.0049(8) -0.0011(8)
C9 0.0252(11) 0.0220(11) 0.0267(11) -0.0147(9) -0.0036(9) -0.0006(9)
C10 0.0232(11) 0.0300(12) 0.0249(11) -0.0164(10) 0.0027(9) -0.0044(9)
C11 0.0203(10) 0.0115(10) 0.0211(10) -0.0041(8) -0.0055(8) 0.0003(8)
C12 0.0194(10) 0.0097(9) 0.0171(10) -0.0030(8) -0.0026(8) -0.0006(7)
C13 0.0196(10) 0.0121(10) 0.0195(10) -0.0071(8) -0.0019(8) -0.0016(8)
C14 0.0214(10) 0.0141(10) 0.0194(10) -0.0093(8) 0.0004(8) -0.0011(8)
C15 0.0260(11) 0.0181(11) 0.0213(10) -0.0083(9) -0.0033(8) -0.0014(8)
C16 0.0324(12) 0.0196(11) 0.0212(11) -0.0072(9) -0.0089(9) 0.0047(9)
C17 0.0329(12) 0.0140(10) 0.0183(10) -0.0068(8) -0.0007(9) 0.0039(9)
C18 0.0464(15) 0.0157(11) 0.0258(12) -0.0059(10) 0.0011(11) -0.0034(10)

loop_
_atom_type_symbol
_atom_type_description
_atom_type_scat_dispersion_real
_atom_type_scat_dispersion_imag
_atom_type_scat_source
C C 0.0033 0.0016 'International Tables Vol C Tables 4.2.6.8 and 6.1.1.4'
H H 0.0000 0.0000 'International Tables Vol C Tables 4.2.6.8 and 6.1.1.4'
N N 0.0061 0.0033 'International Tables Vol C Tables 4.2.6.8 and 6.1.1.4'
O O 0.0106 0.0060 'International Tables Vol C Tables 4.2.6.8 and 6.1.1.4'
S S 0.1246 0.1234 'International Tables Vol C Tables 4.2.6.8 and 6.1.1.4'

loop_
_geom_angle_atom_site_label_1
_geom_angle_atom_site_label_2
_geom_angle_atom_site_label_3
_geom_angle
_geom_angle_site_symmetry_1
_geom_angle_site_symmetry_3
C5 N1 H1 118.9 . .
C7 N1 H1 118.9 . .
C7 N1 C5 122.21(17) . .
C17 S1 C14 92.57(10) . .
C3 O1 C2 116.91(16) . .
H1A C1 H1B 109.5 . .
H1A C1 H1C 109.5 . .
H1B C1 H1C 109.5 . .
C2 C1 H1A 109.5 . .
C2 C1 H1B 109.5 . .
C2 C1 H1C 109.5 . .
O1 C2 C1 108.47(18) . .
O1 C2 H2A 110.0 . .
O1 C2 H2B 110.0 . .
C1 C2 H2A 110.0 . .
C1 C2 H2B 110.0 . .
H2A C2 H2B 108.4 . .
O1 C3 C4 111.23(16) . .
O2 C3 O1 122.27(19) . .
O2 C3 C4 126.47(19) . .
C3 C4 C13 118.55(17) . .
C5 C4 C3 121.38(18) . .
C5 C4 C13 119.93(18) . .
N1 C5 C6 112.80(18) . .
C4 C5 N1 119.80(17) . .
C4 C5 C6 127.41(19) . .
C5 C6 H6A 109.5 . .
C5 C6 H6B 109.5 . .
C5 C6 H6C 109.5 . .
H6A C6 H6B 109.5 . .
H6A C6 H6C 109.5 . .
H6B C6 H6C 109.5 . .
N1 C7 C8 115.89(17) . .
C12 C7 N1 119.72(18) . .
C12 C7 C8 124.33(17) . .
C7 C8 H8A 109.5 . .
C7 C8 H8B 109.5 . .
C7 C8 C9 110.70(16) . .
H8A C8 H8B 108.1 . .
C9 C8 H8A 109.5 . .
C9 C8 H8B 109.5 . .
C8 C9 H9A 109.7 . .
C8 C9 H9B 109.7 . .
C8 C9 C10 109.64(17) . .
H9A C9 H9B 108.2 . .
C10 C9 H9A 109.7 . .
C10 C9 H9B 109.7 . .
C9 C10 H10A 109.0 . .
C9 C10 H10B 109.0 . .
H10A C10 H10B 107.8 . .
C11 C10 C9 112.92(17) . .
C11 C10 H10A 109.0 . .
C11 C10 H10B 109.0 . .
O3 C11 C10 120.51(18) . .
O3 C11 C12 121.72(18) . .
C12 C11 C10 117.71(17) . .
C7 C12 C11 120.04(18) . .
C7 C12 C13 120.46(17) . .
C11 C12 C13 119.45(17) . .
C4 C13 H13 108.2 . .
C12 C13 C4 109.99(16) . .
C12 C13 H13 108.2 . .
C14 C13 C4 111.18(15) . .
C14 C13 C12 110.98(16) . .
C14 C13 H13 108.2 . .
C13 C14 S1 120.05(15) . .
C15 C14 S1 110.24(16) . .
C15 C14 C13 129.71(19) . .
C14 C15 H15 123.4 . .
C14 C15 C16 113.1(2) . .
C16 C15 H15 123.4 . .
C15 C16 H16 123.1 . .
C17 C16 C15 113.80(19) . .
C17 C16 H16 123.1 . .
C16 C17 S1 110.28(17) . .
C16 C17 C18 129.3(2) . .
C18 C17 S1 120.46(18) . .
C17 C18 H18A 114.5(18) . .
C17 C18 H18B 108.6(19) . .
C17 C18 H18C 112.6(16) . .
H18A C18 H18B 105(2) . .
H18A C18 H18C 108(2) . .
H18B C18 H18C 108(2) . .

loop_
_geom_bond_atom_site_label_1
_geom_bond_atom_site_label_2
_geom_bond_distance
_geom_bond_site_symmetry_2
N1 H1 0.8600 .
N1 C5 1.389(3) .
N1 C7 1.368(3) .
S1 C14 1.734(2) .
S1 C17 1.726(2) .
O1 C2 1.460(3) .
O1 C3 1.348(3) .
O2 C3 1.215(2) .
O3 C11 1.231(2) .
C1 H1A 0.9600 .
C1 H1B 0.9600 .
C1 H1C 0.9600 .
C1 C2 1.494(3) .
C2 H2A 0.9700 .
C2 H2B 0.9700 .
C3 C4 1.470(3) .
C4 C5 1.347(3) .
C4 C13 1.528(3) .
C5 C6 1.505(3) .
C6 H6A 0.9600 .
C6 H6B 0.9600 .
C6 H6C 0.9600 .
C7 C8 1.496(3) .
C7 C12 1.349(3) .
C8 H8A 0.9700 .
C8 H8B 0.9700 .
C8 C9 1.525(3) .
C9 H9A 0.9700 .
C9 H9B 0.9700 .
C9 C10 1.527(3) .
C10 H10A 0.9700 .
C10 H10B 0.9700 .
C10 C11 1.506(3) .
C11 C12 1.450(3) .
C12 C13 1.513(3) .
C13 H13 0.9800 .
C13 C14 1.511(3) .
C14 C15 1.356(3) .
C15 H15 0.9300 .
C15 C16 1.423(3) .
C16 H16 0.9300 .
C16 C17 1.351(3) .
C17 C18 1.492(3) .
C18 H18A 0.96(3) .
C18 H18B 0.96(3) .
C18 H18C 1.01(3) .
